data_7152375
loop_
_publ_author_name
'Duncanson, Philip'
'Cheong, Yuen-Ki'
'Motevalli, Majid'
'Griffiths, D. Vaughan'

_publ_section_title
;
 A novel approach to isoindolo[2,1-a]indol-6-ones.
;
_journal_issue 21
_journal_name_full 'Organic &amp; biomolecular chemistry'
_journal_page_first 4266
_journal_page_last 4279
_journal_paper_doi 10.1039/c2ob25314c
_journal_volume 10
_journal_year 2012
_chemical_formula_moiety 'C15 H14 Cl2 N1 O5 P1'
_chemical_formula_sum 'C15 H14 Cl2 N O5 P'
_chemical_formula_weight 390.14
_chemical_name_systematic
;
?
;
_space_group_IT_number 14
_symmetry_cell_setting monoclinic
_symmetry_Int_Tables_number 14
_symmetry_space_group_name_Hall '-P 2yn'
_symmetry_space_group_name_H-M 'P 1 21/n 1'
_atom_sites_solution_hydrogens geom
_atom_sites_solution_primary direct
_atom_sites_solution_secondary difmap
_audit_creation_method SHELXL-97
_cell_angle_alpha 90.00
_cell_angle_beta 92.9430(10)
_cell_angle_gamma 90.00
_cell_formula_units_Z 8
_cell_length_a 12.4096(3)
_cell_length_b 9.6934(2)
_cell_length_c 27.4755(7)
_cell_measurement_reflns_used 32472
_cell_measurement_temperature 120(2)
_cell_measurement_theta_max 27.48
_cell_measurement_theta_min 2.91
_cell_volume 3300.70(13)
_computing_cell_refinement 'DENZO (Otwinowski & Minor, 1997) & COLLECT (Hooft, R.W.W., 1998)'
_computing_data_collection 'COLLECT (Hooft, R.W.W., 1998)'
_computing_data_reduction 'DENZO (Otwinowski & Minor, 1997) & COLLECT (Hooft, R.W.W., 1998)'
_computing_molecular_graphics 'Ortep-3 for Windows (Farrugia, 1997)'
_computing_publication_material 'WinGX publication routines (Farrugia, 1999)'
_computing_structure_refinement 'SHELXL-97 (Sheldrick, 2008)'
_diffrn_ambient_temperature 120(2)
_diffrn_detector_area_resol_mean '4096x4096pixels / 62x62mm'
_diffrn_measured_fraction_theta_full 0.984
_diffrn_measured_fraction_theta_max 0.984
_diffrn_measurement_device_type 'Bruker-Nonius APEX II CCD camera on \k-goniostat'
_diffrn_measurement_method '\f & \w scans'
_diffrn_radiation_monochromator '10cm confocal mirrors'
_diffrn_radiation_source 'Bruker-Nonius FR591 rotating anode'
_diffrn_radiation_type MoK\a
_diffrn_radiation_wavelength 0.71073
_diffrn_reflns_av_R_equivalents 0.0494
_diffrn_reflns_av_sigmaI/netI 0.0507
_diffrn_reflns_limit_h_max 16
_diffrn_reflns_limit_h_min -14
_diffrn_reflns_limit_k_max 12
_diffrn_reflns_limit_k_min -12
_diffrn_reflns_limit_l_max 35
_diffrn_reflns_limit_l_min -34
_diffrn_reflns_number 29073
_diffrn_reflns_theta_full 27.57
_diffrn_reflns_theta_max 27.57
_diffrn_reflns_theta_min 2.97
_exptl_absorpt_coefficient_mu 0.516
_exptl_absorpt_correction_T_max 0.9697
_exptl_absorpt_correction_T_min 0.9038
_exptl_absorpt_correction_type multi-scan
_exptl_absorpt_process_details 'SADABS 2007/2 (Sheldrick, G.M., 2007)'
_exptl_crystal_colour colourless
_exptl_crystal_density_diffrn 1.570
_exptl_crystal_density_method 'not measured'
_exptl_crystal_description slab
_exptl_crystal_F_000 1600
_exptl_crystal_size_max 0.20
_exptl_crystal_size_mid 0.12
_exptl_crystal_size_min 0.06
_refine_diff_density_max 0.407
_refine_diff_density_min -0.435
_refine_diff_density_rms 0.091
_refine_ls_extinction_method none
_refine_ls_goodness_of_fit_ref 1.144
_refine_ls_hydrogen_treatment mixed
_refine_ls_matrix_type full
_refine_ls_number_parameters 437
_refine_ls_number_reflns 7515
_refine_ls_number_restraints 0
_refine_ls_restrained_S_all 1.144
_refine_ls_R_factor_all 0.0838
_refine_ls_R_factor_gt 0.0648
_refine_ls_shift/su_max 0.000
_refine_ls_shift/su_mean 0.000
_refine_ls_structure_factor_coef Fsqd
_refine_ls_weighting_details 'calc w=1/[\s^2^(Fo^2^)+(0.0000P)^2^+11.1938P] where P=(Fo^2^+2Fc^2^)/3'
_refine_ls_weighting_scheme calc
_refine_ls_wR_factor_gt 0.1204
_refine_ls_wR_factor_ref 0.1298
_reflns_number_gt 6115
_reflns_number_total 7515
_reflns_threshold_expression >2\s(I)
_cod_data_source_file c2ob25314c.txt
_cod_data_source_block pd-9-131
_cod_database_code 7152375

loop_
_symmetry_equiv_pos_as_xyz
'x, y, z'
'-x+1/2, y+1/2, -z+1/2'
'-x, -y, -z'
'x-1/2, -y-1/2, z-1/2'

loop_
_atom_site_label
_atom_site_type_symbol
_atom_site_fract_x
_atom_site_fract_y
_atom_site_fract_z
_atom_site_U_iso_or_equiv
_atom_site_adp_type
_atom_site_occupancy
_atom_site_symmetry_multiplicity
_atom_site_calc_flag
_atom_site_refinement_flags
Cl1B Cl 0.05320(7) 0.03812(9) 0.20407(3) 0.02227(18) Uani 1 1 d .
P1B P -0.19748(7) 0.18690(9) 0.15721(3) 0.01643(18) Uani 1 1 d .
P1A P -0.69261(7) 0.45171(9) 0.14229(3) 0.01670(18) Uani 1 1 d .
Cl1A Cl -0.43220(7) 0.59292(9) 0.18375(3) 0.02369(19) Uani 1 1 d .
Cl2A Cl -0.33446(8) 0.60853(10) 0.07131(4) 0.0307(2) Uani 1 1 d .
Cl2B Cl 0.16344(7) 0.01049(10) 0.09487(3) 0.0277(2) Uani 1 1 d .
O2B O -0.0229(2) 0.3708(3) 0.23069(8) 0.0220(5) Uani 1 1 d .
O5B O -0.20527(19) 0.0630(2) 0.12030(8) 0.0192(5) Uani 1 1 d .
O2A O -0.5209(2) 0.2683(3) 0.21616(9) 0.0242(5) Uani 1 1 d .
O5A O -0.70305(19) 0.5686(2) 0.10266(9) 0.0211(5) Uani 1 1 d .
O4A O -0.67760(19) 0.5308(3) 0.19152(9) 0.0225(5) Uani 1 1 d .
O4B O -0.18812(19) 0.1171(2) 0.20839(8) 0.0186(5) Uani 1 1 d .
O3A O -0.77491(19) 0.3438(3) 0.13840(9) 0.0220(5) Uani 1 1 d .
C4B C -0.0571(3) 0.2499(3) 0.15293(11) 0.0157(6) Uani 1 1 d .
O3B O -0.2781(2) 0.2956(3) 0.14869(9) 0.0256(6) Uani 1 1 d .
O1A O -0.4484(2) 0.3486(3) 0.02049(9) 0.0258(6) Uani 1 1 d .
N1A N -0.5528(2) 0.3218(3) 0.08781(10) 0.0161(6) Uani 1 1 d .
O1B O 0.0548(2) 0.2647(3) 0.03743(8) 0.0242(5) Uani 1 1 d .
C4A C -0.5539(3) 0.3833(3) 0.13685(11) 0.0163(7) Uani 1 1 d .
C5B C -0.0378(3) 0.3761(3) 0.18702(12) 0.0191(7) Uani 1 1 d .
C3B C 0.0253(3) 0.1368(3) 0.15415(12) 0.0171(7) Uani 1 1 d .
C11A C -0.5548(3) 0.1758(3) 0.09256(12) 0.0178(7) Uani 1 1 d .
C5A C -0.5356(3) 0.2601(3) 0.17254(12) 0.0183(7) Uani 1 1 d .
C11B C -0.0505(3) 0.4532(4) 0.10593(12) 0.0179(7) Uani 1 1 d .
C1B C 0.0276(3) 0.2353(3) 0.07768(12) 0.0172(7) Uani 1 1 d .
C2B C 0.0674(3) 0.1245(3) 0.11082(12) 0.0179(7) Uani 1 1 d .
C6B C -0.0461(3) 0.4966(3) 0.15436(12) 0.0171(7) Uani 1 1 d .
C8A C -0.5536(3) -0.0997(4) 0.11714(14) 0.0254(8) Uani 1 1 d .
H8A H -0.5543 -0.1952 0.1249 0.031 Uiso 1 1 calc R
C10B C -0.0521(3) 0.5456(4) 0.06779(13) 0.0204(7) Uani 1 1 d .
H10B H -0.0541 0.5154 0.0348 0.024 Uiso 1 1 calc R
C2A C -0.4310(3) 0.5000(4) 0.09067(13) 0.0199(7) Uani 1 1 d .
C7A C -0.5456(3) -0.0028(4) 0.15440(14) 0.0233(7) Uani 1 1 d .
H7A H -0.5403 -0.0302 0.1876 0.028 Uiso 1 1 calc R
C6A C -0.5456(3) 0.1363(4) 0.14123(12) 0.0184(7) Uani 1 1 d .
C9B C -0.0506(3) 0.6847(4) 0.07975(13) 0.0228(7) Uani 1 1 d .
H9B H -0.0516 0.7510 0.0542 0.027 Uiso 1 1 calc R
C10A C -0.5624(3) 0.0801(4) 0.05528(13) 0.0218(7) Uani 1 1 d .
H10A H -0.5687 0.1078 0.0221 0.026 Uiso 1 1 calc R
N1B N -0.0513(2) 0.3055(3) 0.10321(9) 0.0156(6) Uani 1 1 d .
C3A C -0.4691(3) 0.4929(3) 0.13517(12) 0.0168(7) Uani 1 1 d .
C1A C -0.4749(3) 0.3858(4) 0.06013(12) 0.0191(7) Uani 1 1 d .
C9A C -0.5605(3) -0.0588(4) 0.06843(14) 0.0239(8) Uani 1 1 d .
H9A H -0.5639 -0.1271 0.0436 0.029 Uiso 1 1 calc R
C7B C -0.0448(3) 0.6370(4) 0.16613(13) 0.0215(7) Uani 1 1 d .
H7B H -0.0421 0.6672 0.1991 0.026 Uiso 1 1 calc R
C12A C -0.7504(3) 0.5415(4) 0.05366(13) 0.0248(8) Uani 1 1 d .
H12A H -0.8126 0.4781 0.0554 0.030 Uiso 1 1 calc R
H12B H -0.6963 0.4982 0.0333 0.030 Uiso 1 1 calc R
C12B C -0.2731(3) 0.0257(4) 0.22512(13) 0.0220(7) Uani 1 1 d .
H12C H -0.3419 0.0447 0.2065 0.026 Uiso 1 1 calc R
H12D H -0.2839 0.0425 0.2601 0.026 Uiso 1 1 calc R
C8B C -0.0477(3) 0.7307(4) 0.12787(14) 0.0241(8) Uani 1 1 d .
H8B H -0.0476 0.8269 0.1345 0.029 Uiso 1 1 calc R
C13A C -0.7864(3) 0.6770(4) 0.03207(14) 0.0280(8) Uani 1 1 d .
H13A H -0.8414 0.7177 0.0520 0.042 Uiso 1 1 calc R
H13B H -0.8167 0.6623 -0.0012 0.042 Uiso 1 1 calc R
H13C H -0.7245 0.7396 0.0313 0.042 Uiso 1 1 calc R
C14B C -0.2661(3) 0.0750(5) 0.07345(13) 0.0311(9) Uani 1 1 d .
H14A H -0.2716 0.1731 0.0636 0.037 Uiso 1 1 calc R
H14B H -0.3400 0.0382 0.0762 0.037 Uiso 1 1 calc R
C14A C -0.7688(3) 0.6020(4) 0.21297(14) 0.0265(8) Uani 1 1 d .
H14C H -0.7793 0.5655 0.2460 0.032 Uiso 1 1 calc R
H14D H -0.8358 0.5859 0.1926 0.032 Uiso 1 1 calc R
C13B C -0.2403(3) -0.1215(4) 0.21770(14) 0.0304(9) Uani 1 1 d .
H13D H -0.2329 -0.1386 0.1829 0.046 Uiso 1 1 calc R
H13E H -0.2955 -0.1830 0.2299 0.046 Uiso 1 1 calc R
H13F H -0.1712 -0.1390 0.2355 0.046 Uiso 1 1 calc R
C15B C -0.2088(4) -0.0049(5) 0.03653(14) 0.0343(9) Uani 1 1 d .
H15A H -0.1350 0.0303 0.0348 0.052 Uiso 1 1 calc R
H15B H -0.2470 0.0049 0.0046 0.052 Uiso 1 1 calc R
H15C H -0.2064 -0.1025 0.0458 0.052 Uiso 1 1 calc R
C15A C -0.7449(3) 0.7530(4) 0.21562(16) 0.0353(10) Uani 1 1 d .
H15D H -0.6754 0.7677 0.2334 0.053 Uiso 1 1 calc R
H15E H -0.8020 0.8001 0.2326 0.053 Uiso 1 1 calc R
H15F H -0.7418 0.7903 0.1826 0.053 Uiso 1 1 calc R

loop_
_atom_site_aniso_label
_atom_site_aniso_U_11
_atom_site_aniso_U_22
_atom_site_aniso_U_33
_atom_site_aniso_U_23
_atom_site_aniso_U_13
_atom_site_aniso_U_12
Cl1B 0.0236(4) 0.0237(4) 0.0195(4) 0.0038(3) 0.0010(3) 0.0059(3)
P1B 0.0157(4) 0.0162(4) 0.0175(4) 0.0024(3) 0.0018(3) 0.0002(3)
P1A 0.0146(4) 0.0170(4) 0.0185(4) -0.0016(3) 0.0014(3) 0.0005(3)
Cl1A 0.0234(4) 0.0240(4) 0.0233(4) -0.0051(3) -0.0023(3) -0.0034(3)
Cl2A 0.0255(5) 0.0323(5) 0.0350(5) 0.0010(4) 0.0097(4) -0.0105(4)
Cl2B 0.0273(5) 0.0257(5) 0.0311(5) -0.0026(4) 0.0104(4) 0.0085(4)
O2B 0.0274(13) 0.0243(13) 0.0145(11) -0.0021(10) 0.0019(10) 0.0018(11)
O5B 0.0203(12) 0.0172(12) 0.0195(12) 0.0009(9) -0.0028(9) -0.0014(9)
O2A 0.0290(14) 0.0261(14) 0.0175(12) 0.0003(10) -0.0004(10) 0.0003(11)
O5A 0.0209(12) 0.0176(12) 0.0242(13) 0.0004(10) -0.0041(10) 0.0000(10)
O4A 0.0186(12) 0.0262(14) 0.0228(12) -0.0096(10) 0.0009(10) 0.0029(10)
O4B 0.0195(12) 0.0208(12) 0.0159(11) 0.0019(9) 0.0033(9) -0.0027(10)
O3A 0.0193(12) 0.0219(13) 0.0249(13) -0.0008(10) 0.0008(10) -0.0063(10)
C4B 0.0172(16) 0.0154(16) 0.0150(15) 0.0017(12) 0.0049(12) 0.0006(13)
O3B 0.0211(13) 0.0221(13) 0.0339(14) 0.0060(11) 0.0050(11) 0.0065(10)
O1A 0.0279(14) 0.0274(14) 0.0230(13) -0.0013(11) 0.0100(11) -0.0009(11)
N1A 0.0188(14) 0.0149(14) 0.0147(13) -0.0036(11) 0.0019(11) 0.0016(11)
O1B 0.0299(14) 0.0261(14) 0.0171(12) -0.0003(10) 0.0068(10) -0.0008(11)
C4A 0.0191(16) 0.0167(16) 0.0130(15) -0.0009(12) -0.0007(12) -0.0014(13)
C5B 0.0215(17) 0.0167(17) 0.0192(17) -0.0003(13) 0.0037(13) 0.0010(13)
C3B 0.0187(16) 0.0149(16) 0.0179(16) 0.0009(13) 0.0019(13) -0.0015(13)
C11A 0.0121(15) 0.0164(16) 0.0248(17) -0.0001(13) 0.0007(13) 0.0001(12)
C5A 0.0176(16) 0.0173(17) 0.0200(17) 0.0008(13) 0.0015(13) -0.0003(13)
C11B 0.0166(16) 0.0185(17) 0.0188(16) 0.0001(13) 0.0021(13) -0.0014(13)
C1B 0.0182(16) 0.0177(16) 0.0156(16) -0.0023(13) 0.0011(12) -0.0030(13)
C2B 0.0156(16) 0.0150(16) 0.0231(17) -0.0031(13) 0.0020(13) -0.0008(13)
C6B 0.0151(15) 0.0172(16) 0.0193(16) 0.0008(13) 0.0026(12) 0.0018(13)
C8A 0.0224(18) 0.0143(17) 0.040(2) -0.0008(15) 0.0023(16) 0.0003(14)
C10B 0.0195(17) 0.0201(17) 0.0218(17) 0.0044(14) 0.0042(13) -0.0010(14)
C2A 0.0160(16) 0.0176(17) 0.0262(18) 0.0012(14) 0.0014(13) -0.0018(13)
C7A 0.0175(17) 0.0227(18) 0.0294(19) 0.0041(15) -0.0005(14) -0.0002(14)
C6A 0.0147(16) 0.0177(17) 0.0227(17) 0.0003(14) 0.0000(13) 0.0010(13)
C9B 0.0180(17) 0.0223(18) 0.0284(19) 0.0057(15) 0.0034(14) 0.0009(14)
C10A 0.0182(17) 0.0244(19) 0.0228(18) -0.0034(14) 0.0021(13) -0.0012(14)
N1B 0.0176(14) 0.0164(14) 0.0129(13) 0.0013(11) 0.0018(10) 0.0005(11)
C3A 0.0151(15) 0.0136(16) 0.0214(16) -0.0018(13) -0.0020(12) 0.0037(12)
C1A 0.0169(16) 0.0187(17) 0.0219(17) 0.0030(14) 0.0025(13) 0.0038(13)
C9A 0.0166(17) 0.0231(19) 0.033(2) -0.0129(15) 0.0059(14) -0.0009(14)
C7B 0.0188(17) 0.0210(18) 0.0247(18) -0.0033(14) 0.0023(13) 0.0015(14)
C12A 0.030(2) 0.0217(18) 0.0219(18) 0.0023(15) -0.0043(15) 0.0008(15)
C12B 0.0198(17) 0.0239(19) 0.0226(17) 0.0010(14) 0.0054(14) -0.0047(14)
C8B 0.0248(19) 0.0153(17) 0.032(2) 0.0002(15) 0.0042(15) 0.0004(14)
C13A 0.0231(19) 0.027(2) 0.034(2) 0.0065(16) -0.0032(16) -0.0001(15)
C14B 0.027(2) 0.044(2) 0.0212(19) -0.0002(17) -0.0088(15) 0.0050(18)
C14A 0.0174(17) 0.032(2) 0.030(2) -0.0082(16) 0.0046(15) 0.0050(15)
C13B 0.044(2) 0.0197(19) 0.029(2) 0.0017(16) 0.0097(17) -0.0040(17)
C15B 0.041(2) 0.038(2) 0.0234(19) -0.0068(17) -0.0062(17) 0.0077(19)
C15A 0.037(2) 0.024(2) 0.046(3) 0.0037(18) 0.0124(19) 0.0101(17)

loop_
_atom_type_symbol
_atom_type_description
_atom_type_scat_dispersion_real
_atom_type_scat_dispersion_imag
_atom_type_scat_source
C C 0.0033 0.0016 'International Tables Vol C Tables 4.2.6.8 and 6.1.1.4'
H H 0.0000 0.0000 'International Tables Vol C Tables 4.2.6.8 and 6.1.1.4'
N N 0.0061 0.0033 'International Tables Vol C Tables 4.2.6.8 and 6.1.1.4'
O O 0.0106 0.0060 'International Tables Vol C Tables 4.2.6.8 and 6.1.1.4'
Cl Cl 0.1484 0.1585 'International Tables Vol C Tables 4.2.6.8 and 6.1.1.4'
P P 0.1023 0.0942 'International Tables Vol C Tables 4.2.6.8 and 6.1.1.4'

loop_
_geom_angle_atom_site_label_1
_geom_angle_atom_site_label_2
_geom_angle_atom_site_label_3
_geom_angle
O3B P1B O4B 118.37(14)
O3B P1B O5B 115.35(14)
O4B P1B O5B 104.45(13)
O3B P1B C4B 112.92(15)
O4B P1B C4B 99.97(14)
O5B P1B C4B 103.73(14)
O3A P1A O4A 117.88(15)
O3A P1A O5A 115.65(14)
O4A P1A O5A 104.39(14)
O3A P1A C4A 112.66(15)
O4A P1A C4A 100.11(14)
O5A P1A C4A 104.20(14)
C14B O5B P1B 121.2(2)
C12A O5A P1A 121.5(2)
C14A O4A P1A 121.2(2)
C12B O4B P1B 121.5(2)
N1B C4B C3B 102.8(2)
N1B C4B C5B 104.9(3)
C3B C4B C5B 118.6(3)
N1B C4B P1B 105.7(2)
C3B C4B P1B 113.6(2)
C5B C4B P1B 109.7(2)
C1A N1A C11A 120.4(3)
C1A N1A C4A 110.8(3)
C11A N1A C4A 108.5(3)
N1A C4A C3A 102.7(3)
N1A C4A C5A 104.9(3)
C3A C4A C5A 119.0(3)
N1A C4A P1A 105.7(2)
C3A C4A P1A 113.8(2)
C5A C4A P1A 109.2(2)
O2B C5B C6B 130.0(3)
O2B C5B C4B 125.3(3)
C6B C5B C4B 104.7(3)
C2B C3B C4B 110.2(3)
C2B C3B Cl1B 126.9(3)
C4B C3B Cl1B 122.8(2)
C10A C11A C6A 121.8(3)
C10A C11A N1A 127.0(3)
C6A C11A N1A 111.2(3)
O2A C5A C6A 129.5(3)
O2A C5A C4A 125.9(3)
C6A C5A C4A 104.6(3)
C10B C11B C6B 121.9(3)
C10B C11B N1B 127.6(3)
C6B C11B N1B 110.6(3)
O1B C1B N1B 125.2(3)
O1B C1B C2B 129.6(3)
N1B C1B C2B 105.3(3)
C3B C2B C1B 110.6(3)
C3B C2B Cl2B 127.1(3)
C1B C2B Cl2B 122.1(2)
C11B C6B C7B 120.9(3)
C11B C6B C5B 109.9(3)
C7B C6B C5B 129.1(3)
C7A C8A C9A 120.9(3)
C7A C8A H8A 119.6
C9A C8A H8A 119.6
C11B C10B C9B 116.9(3)
C11B C10B H10B 121.6
C9B C10B H10B 121.6
C3A C2A C1A 110.1(3)
C3A C2A Cl2A 127.4(3)
C1A C2A Cl2A 122.1(3)
C8A C7A C6A 117.6(3)
C8A C7A H7A 121.2
C6A C7A H7A 121.2
C11A C6A C7A 121.0(3)
C11A C6A C5A 109.7(3)
C7A C6A C5A 129.4(3)
C10B C9B C8B 122.3(3)
C10B C9B H9B 118.8
C8B C9B H9B 118.8
C11A C10A C9A 117.2(3)
C11A C10A H10A 121.4
C9A C10A H10A 121.4
C1B N1B C11B 120.4(3)
C1B N1B C4B 110.7(3)
C11B N1B C4B 108.5(3)
C2A C3A C4A 110.3(3)
C2A C3A Cl1A 126.7(3)
C4A C3A Cl1A 123.0(2)
O1A C1A N1A 125.6(3)
O1A C1A C2A 128.8(3)
N1A C1A C2A 105.5(3)
C10A C9A C8A 121.6(3)
C10A C9A H9A 119.2
C8A C9A H9A 119.2
C8B C7B C6B 117.5(3)
C8B C7B H7B 121.2
C6B C7B H7B 121.2
O5A C12A C13A 107.7(3)
O5A C12A H12A 110.2
C13A C12A H12A 110.2
O5A C12A H12B 110.2
C13A C12A H12B 110.2
H12A C12A H12B 108.5
O4B C12B C13B 109.1(3)
O4B C12B H12C 109.9
C13B C12B H12C 109.9
O4B C12B H12D 109.9
C13B C12B H12D 109.9
H12C C12B H12D 108.3
C7B C8B C9B 120.5(3)
C7B C8B H8B 119.7
C9B C8B H8B 119.7
C12A C13A H13A 109.5
C12A C13A H13B 109.5
H13A C13A H13B 109.5
C12A C13A H13C 109.5
H13A C13A H13C 109.5
H13B C13A H13C 109.5
O5B C14B C15B 108.4(3)
O5B C14B H14A 110.0
C15B C14B H14A 110.0
O5B C14B H14B 110.0
C15B C14B H14B 110.0
H14A C14B H14B 108.4
O4A C14A C15A 108.9(3)
O4A C14A H14C 109.9
C15A C14A H14C 109.9
O4A C14A H14D 109.9
C15A C14A H14D 109.9
H14C C14A H14D 108.3
C12B C13B H13D 109.5
C12B C13B H13E 109.5
H13D C13B H13E 109.5
C12B C13B H13F 109.5
H13D C13B H13F 109.5
H13E C13B H13F 109.5
C14B C15B H15A 109.5
C14B C15B H15B 109.5
H15A C15B H15B 109.5
C14B C15B H15C 109.5
H15A C15B H15C 109.5
H15B C15B H15C 109.5
C14A C15A H15D 109.5
C14A C15A H15E 109.5
H15D C15A H15E 109.5
C14A C15A H15F 109.5
H15D C15A H15F 109.5
H15E C15A H15F 109.5

loop_
_geom_bond_atom_site_label_1
_geom_bond_atom_site_label_2
_geom_bond_distance
Cl1B C3B 1.693(3)
P1B O3B 1.463(3)
P1B O4B 1.559(2)
P1B O5B 1.572(2)
P1B C4B 1.855(3)
P1A O3A 1.462(2)
P1A O4A 1.558(2)
P1A O5A 1.572(3)
P1A C4A 1.858(3)
Cl1A C3A 1.694(3)
Cl2A C2A 1.700(3)
Cl2B C2B 1.699(3)
O2B C5B 1.206(4)
O5B C14B 1.463(4)
O2A C5A 1.206(4)
O5A C12A 1.465(4)
O4A C14A 1.474(4)
O4B C12B 1.469(4)
C4B N1B 1.474(4)
C4B C3B 1.498(4)
C4B C5B 1.552(5)
O1A C1A 1.209(4)
N1A C1A 1.404(4)
N1A C11A 1.421(4)
N1A C4A 1.474(4)
O1B C1B 1.207(4)
C4A C3A 1.498(5)
C4A C5A 1.555(5)
C5B C6B 1.473(5)
C3B C2B 1.330(4)
C11A C10A 1.382(5)
C11A C6A 1.390(5)
C5A C6A 1.478(5)
C11B C10B 1.378(5)
C11B C6B 1.394(5)
C11B N1B 1.434(4)
C1B N1B 1.409(4)
C1B C2B 1.477(5)
C6B C7B 1.399(5)
C8A C7A 1.390(5)
C8A C9A 1.394(5)
C8A H8A 0.9500
C10B C9B 1.388(5)
C10B H10B 0.9500
C2A C3A 1.335(5)
C2A C1A 1.476(5)
C7A C6A 1.396(5)
C7A H7A 0.9500
C9B C8B 1.394(5)
C9B H9B 0.9500
C10A C9A 1.394(5)
C10A H10A 0.9500
C9A H9A 0.9500
C7B C8B 1.388(5)
C7B H7B 0.9500
C12A C13A 1.500(5)
C12A H12A 0.9900
C12A H12B 0.9900
C12B C13B 1.500(5)
C12B H12C 0.9900
C12B H12D 0.9900
C8B H8B 0.9500
C13A H13A 0.9800
C13A H13B 0.9800
C13A H13C 0.9800
C14B C15B 1.486(5)
C14B H14A 0.9900
C14B H14B 0.9900
C14A C15A 1.495(5)
C14A H14C 0.9900
C14A H14D 0.9900
C13B H13D 0.9800
C13B H13E 0.9800
C13B H13F 0.9800
C15B H15A 0.9800
C15B H15B 0.9800
C15B H15C 0.9800
C15A H15D 0.9800
C15A H15E 0.9800
C15A H15F 0.9800

loop_
_geom_torsion_atom_site_label_1
_geom_torsion_atom_site_label_2
_geom_torsion_atom_site_label_3
_geom_torsion_atom_site_label_4
_geom_torsion
O3B P1B O5B C14B 17.3(3)
O4B P1B O5B C14B 149.0(3)
C4B P1B O5B C14B -106.7(3)
O3A P1A O5A C12A -29.8(3)
O4A P1A O5A C12A -161.0(2)
C4A P1A O5A C12A 94.4(3)
O3A P1A O4A C14A -55.8(3)
O5A P1A O4A C14A 74.1(3)
C4A P1A O4A C14A -178.3(3)
O3B P1B O4B C12B 69.7(3)
O5B P1B O4B C12B -60.2(3)
C4B P1B O4B C12B -167.3(2)
O3B P1B C4B N1B -59.4(2)
O4B P1B C4B N1B 173.8(2)
O5B P1B C4B N1B 66.1(2)
O3B P1B C4B C3B -171.4(2)
O4B P1B C4B C3B 61.8(2)
O5B P1B C4B C3B -45.8(3)
O3B P1B C4B C5B 53.2(3)
O4B P1B C4B C5B -73.5(2)
O5B P1B C4B C5B 178.8(2)
C1A N1A C4A C3A 0.9(3)
C11A N1A C4A C3A 135.1(3)
C1A N1A C4A C5A -124.1(3)
C11A N1A C4A C5A 10.1(3)
C1A N1A C4A P1A 120.4(2)
C11A N1A C4A P1A -105.3(2)
O3A P1A C4A N1A 61.7(2)
O4A P1A C4A N1A -172.2(2)
O5A P1A C4A N1A -64.4(2)
O3A P1A C4A C3A 173.6(2)
O4A P1A C4A C3A -60.3(3)
O5A P1A C4A C3A 47.5(3)
O3A P1A C4A C5A -50.7(3)
O4A P1A C4A C5A 75.4(2)
O5A P1A C4A C5A -176.8(2)
N1B C4B C5B O2B -170.1(3)
C3B C4B C5B O2B -56.1(5)
P1B C4B C5B O2B 76.7(4)
N1B C4B C5B C6B 11.9(3)
C3B C4B C5B C6B 125.9(3)
P1B C4B C5B C6B -101.2(3)
N1B C4B C3B C2B -3.1(4)
C5B C4B C3B C2B -118.2(3)
P1B C4B C3B C2B 110.6(3)
N1B C4B C3B Cl1B 179.3(2)
C5B C4B C3B Cl1B 64.1(4)
P1B C4B C3B Cl1B -67.1(3)
C1A N1A C11A C10A -55.9(5)
C4A N1A C11A C10A 175.0(3)
C1A N1A C11A C6A 122.7(3)
C4A N1A C11A C6A -6.4(4)
N1A C4A C5A O2A 172.5(3)
C3A C4A C5A O2A 58.5(5)
P1A C4A C5A O2A -74.6(4)
N1A C4A C5A C6A -10.1(3)
C3A C4A C5A C6A -124.1(3)
P1A C4A C5A C6A 102.8(3)
C4B C3B C2B C1B 6.0(4)
Cl1B C3B C2B C1B -176.5(3)
C4B C3B C2B Cl2B -180.0(2)
Cl1B C3B C2B Cl2B -2.4(5)
O1B C1B C2B C3B 172.8(3)
N1B C1B C2B C3B -6.4(4)
O1B C1B C2B Cl2B -1.7(5)
N1B C1B C2B Cl2B 179.1(2)
C10B C11B C6B C7B 1.0(5)
N1B C11B C6B C7B -179.9(3)
C10B C11B C6B C5B -176.1(3)
N1B C11B C6B C5B 3.0(4)
O2B C5B C6B C11B 172.8(4)
C4B C5B C6B C11B -9.3(4)
O2B C5B C6B C7B -4.0(6)
C4B C5B C6B C7B 173.8(3)
C6B C11B C10B C9B -0.9(5)
N1B C11B C10B C9B -179.8(3)
C9A C8A C7A C6A 0.5(5)
C10A C11A C6A C7A -1.2(5)
N1A C11A C6A C7A -179.9(3)
C10A C11A C6A C5A 178.2(3)
N1A C11A C6A C5A -0.5(4)
C8A C7A C6A C11A 0.9(5)
C8A C7A C6A C5A -178.4(3)
O2A C5A C6A C11A -176.0(3)
C4A C5A C6A C11A 6.7(4)
O2A C5A C6A C7A 3.3(6)
C4A C5A C6A C7A -174.0(3)
C11B C10B C9B C8B 0.0(5)
C6A C11A C10A C9A 0.0(5)
N1A C11A C10A C9A 178.5(3)
O1B C1B N1B C11B -47.0(5)
C2B C1B N1B C11B 132.3(3)
O1B C1B N1B C4B -174.9(3)
C2B C1B N1B C4B 4.3(3)
C10B C11B N1B C1B 55.3(5)
C6B C11B N1B C1B -123.8(3)
C10B C11B N1B C4B -175.8(3)
C6B C11B N1B C4B 5.1(4)
C3B C4B N1B C1B -1.1(3)
C5B C4B N1B C1B 123.6(3)
P1B C4B N1B C1B -120.4(2)
C3B C4B N1B C11B -135.2(3)
C5B C4B N1B C11B -10.5(3)
P1B C4B N1B C11B 105.4(2)
C1A C2A C3A C4A -7.3(4)
Cl2A C2A C3A C4A 179.8(3)
C1A C2A C3A Cl1A 173.9(2)
Cl2A C2A C3A Cl1A 1.1(5)
N1A C4A C3A C2A 4.0(4)
C5A C4A C3A C2A 119.3(3)
P1A C4A C3A C2A -109.7(3)
N1A C4A C3A Cl1A -177.2(2)
C5A C4A C3A Cl1A -61.9(4)
P1A C4A C3A Cl1A 69.1(3)
C11A N1A C1A O1A 44.3(5)
C4A N1A C1A O1A 172.4(3)
C11A N1A C1A C2A -133.0(3)
C4A N1A C1A C2A -4.9(3)
C3A C2A C1A O1A -169.5(4)
Cl2A C2A C1A O1A 3.7(5)
C3A C2A C1A N1A 7.6(4)
Cl2A C2A C1A N1A -179.1(2)
C11A C10A C9A C8A 1.4(5)
C7A C8A C9A C10A -1.7(5)
C11B C6B C7B C8B -0.3(5)
C5B C6B C7B C8B 176.3(3)
P1A O5A C12A C13A 159.0(2)
P1B O4B C12B C13B 99.1(3)
C6B C7B C8B C9B -0.6(5)
C10B C9B C8B C7B 0.8(6)
P1B O5B C14B C15B 144.3(3)
P1A O4A C14A C15A -117.3(3)
